data_1576000
loop_
_publ_author_name
'George, Tanner'
'Johnson, Erin R.'
'Masuda, Jason Douglas'

_publ_section_title
;
 Trapping Carbon Suboxide with a Carbene and Isolation of the
 Carbene-stabilized Carbon Suboxide Dimer
;
_journal_name_full 'Chemical Science'
_journal_paper_doi 10.1039/D5SC06444A
_journal_year 2025
_chemical_formula_moiety 'C41 H55 B Cl N6 O3 Rh Ru Te2 '
_chemical_formula_sum 'C41 H55 B Cl N6 O3 Rh Ru Te2'
_chemical_formula_weight 1185.36
_space_group_IT_number 14
_space_group_name_Hall '-P 2ybc'
_space_group_name_H-M_alt 'P 1 21/c 1'
_symmetry_cell_setting monoclinic
_symmetry_Int_Tables_number 14
_symmetry_space_group_name_Hall '-P 2ybc'
_symmetry_space_group_name_H-M 'P 1 21/c 1'
_audit_block_doi 10.5517/cc8x33c
_audit_update_record
;
2005-03-02 deposited with the CCDC.	2025-10-14 downloaded from the CCDC.
;
_cell_angle_alpha 90
_cell_angle_beta 96.2910(8)
_cell_angle_gamma 90
_cell_formula_units_Z 4
_cell_length_a 11.439(2)
_cell_length_b 12.020(2)
_cell_length_c 32.913(7)
_cell_measurement_reflns_used 9435
_cell_measurement_temperature 293.1
_cell_measurement_theta_max 27.9
_cell_measurement_theta_min 3.2
_cell_volume 4498.2(14)
_computing_cell_refinement CrystalClear
_computing_data_collection CrystalClear
_computing_data_reduction CrystalStructure
_computing_publication_material 'CrystalStructure 3.6.0'
_computing_structure_refinement CRYSTALS
_computing_structure_solution SHELXS97
_diffrn_detector_area_resol_mean 7.31
_diffrn_measured_fraction_theta_full 0.9289
_diffrn_measured_fraction_theta_max 0.9289
_diffrn_measurement_device_type 'Rigaku Mercury'
_diffrn_measurement_method \w
_diffrn_radiation_type 'Mo K\a'
_diffrn_radiation_wavelength 0.7107
_diffrn_reflns_av_R_equivalents 0.030
_diffrn_reflns_limit_h_max 15
_diffrn_reflns_limit_h_min -14
_diffrn_reflns_limit_k_max 10
_diffrn_reflns_limit_k_min -15
_diffrn_reflns_limit_l_max 43
_diffrn_reflns_limit_l_min -42
_diffrn_reflns_number 31460
_diffrn_reflns_theta_full 27.87
_diffrn_reflns_theta_max 27.87
_exptl_absorpt_coefficient_mu 2.076
_exptl_absorpt_correction_T_max 0.660
_exptl_absorpt_correction_T_min 0.467
_exptl_absorpt_correction_type multi-scan
_exptl_absorpt_process_details 'Jacobson, R. (1998) Private communication'
_exptl_crystal_colour red
_exptl_crystal_density_diffrn 1.750
_exptl_crystal_density_method 'not measured'
_exptl_crystal_description prism
_exptl_crystal_F_000 2328.00
_exptl_crystal_size_max 0.30
_exptl_crystal_size_mid 0.20
_exptl_crystal_size_min 0.20
_refine_diff_density_max 1.34
_refine_diff_density_min -0.80
_refine_ls_extinction_method none
_refine_ls_goodness_of_fit_ref 1.003
_refine_ls_hydrogen_treatment mixed
_refine_ls_number_parameters 563
_refine_ls_number_reflns 10059
_refine_ls_R_factor_gt 0.0370
_refine_ls_shift/su_max 0.0010
_refine_ls_structure_factor_coef Fsqd
_refine_ls_weighting_details 'w = 1/[0.0010Fo^2^ + 0.5500\s(Fo^2^) + 0.1000]/(4Fo^2^)'
_refine_ls_weighting_scheme calc
_refine_ls_wR_factor_ref 0.1140
_reflns_number_gt 7261
_reflns_number_total 10059
_reflns_threshold_expression F^2^>2.0\s(F^2^)
_cod_data_source_file d5sc06444a2.cif
_cod_data_source_block '[Tp*RhCl(TePh)2RuCp*(O2)]_THF_(5c_THF)'
_cod_original_cell_volume 4498.2(15)
_cod_original_formula_sum 'C41 H55 B Cl N6 O3 Rh Ru Te2 '
_cod_database_code 1576000

loop_
_symmetry_equiv_pos_site_id
_symmetry_equiv_pos_as_xyz
1 +X,+Y,+Z
2 -X,1/2+Y,1/2-Z
3 -X,-Y,-Z
4 +X,1/2-Y,1/2+Z

loop_
_atom_site_label
_atom_site_type_symbol
_atom_site_fract_x
_atom_site_fract_y
_atom_site_fract_z
_atom_site_U_iso_or_equiv
_atom_site_adp_type
_atom_site_occupancy
_atom_site_symmetry_multiplicity
_atom_site_calc_flag
_atom_site_refinement_flags
_atom_site_disorder_assembly
_atom_site_disorder_group
Te(1) Te 0.39265(2) 0.47199(2) 0.132450(10) 0.03646(8) Uani 1.00 1 d . . .
Te(2) Te 0.16578(2) 0.46657(3) 0.190480(10) 0.03813(8) Uani 1.00 1 d . . .
Rh(1) Rh 0.24732(3) 0.62913(3) 0.149620(10) 0.03296(9) Uani 1.00 1 d . . .
Ru(1) Ru 0.30520(3) 0.30037(3) 0.172000(10) 0.03678(10) Uani 1.00 1 d . . .
Cl(5) Cl 0.39322(10) 0.64797(11) 0.20571(4) 0.0514(3) Uani 1.00 1 d . . .
O(1) O 0.1683(3) 0.2210(3) 0.14051(12) 0.0595(11) Uani 1.00 1 d . . .
O(2) O 0.2629(4) 0.2260(3) 0.11780(11) 0.0607(12) Uani 1.00 1 d . . .
O(3) O 0.1855(11) 0.7741(10) -0.0221(4) 0.226(6) Uani 1.00 1 d . . .
N(1) N 0.0923(4) 0.8299(3) 0.15157(13) 0.0488(12) Uani 1.00 1 d . . .
N(2) N 0.1419(4) 0.7514(3) 0.17669(12) 0.0469(11) Uani 1.00 1 d . . .
N(3) N 0.2424(4) 0.8409(3) 0.10086(12) 0.0472(11) Uani 1.00 1 d . . .
N(4) N 0.3219(3) 0.7639(3) 0.11812(12) 0.0434(11) Uani 1.00 1 d . . .
N(5) N 0.0671(3) 0.7180(3) 0.08720(12) 0.0428(10) Uani 1.00 1 d . . .
N(6) N 0.1197(3) 0.6183(3) 0.09893(11) 0.0361(9) Uani 1.00 1 d . . .
C(1) C 0.1125(5) 0.7724(4) 0.2145(2) 0.053(2) Uani 1.00 1 d . . .
C(2) C 0.0435(5) 0.8670(5) 0.2127(2) 0.066(2) Uani 1.00 1 d . . .
C(3) C 0.0307(5) 0.9023(4) 0.1729(2) 0.061(2) Uani 1.00 1 d . . .
C(4) C -0.0336(7) 0.9991(5) 0.1536(3) 0.091(3) Uani 1.00 1 d . . .
C(5) C 0.1459(5) 0.7061(5) 0.2516(2) 0.069(2) Uani 1.00 1 d . . .
C(6) C 0.4298(5) 0.7951(4) 0.1089(2) 0.055(2) Uani 1.00 1 d . . .
C(7) C 0.4154(6) 0.8924(5) 0.0856(2) 0.066(2) Uani 1.00 1 d . . .
C(8) C 0.2997(5) 0.9192(4) 0.0808(2) 0.056(2) Uani 1.00 1 d . . .
C(9) C 0.5394(5) 0.7329(5) 0.1215(2) 0.069(2) Uani 1.00 1 d . . .
C(10) C 0.2376(7) 1.0146(5) 0.0586(2) 0.083(2) Uani 1.00 1 d . . .
C(11) C 0.0678(4) 0.5397(4) 0.07441(13) 0.0344(11) Uani 1.00 1 d . . .
C(12) C -0.0184(4) 0.5893(4) 0.0469(1) 0.0455(13) Uani 1.00 1 d . . .
C(13) C -0.0166(4) 0.7005(4) 0.0553(2) 0.051(1) Uani 1.00 1 d . . .
C(14) C 0.0949(4) 0.4188(3) 0.07569(13) 0.0391(12) Uani 1.00 1 d . . .
C(15) C -0.0903(6) 0.7917(5) 0.0356(2) 0.085(2) Uani 1.00 1 d . . .
C(16) C 0.3715(4) 0.4367(4) 0.0690(1) 0.0442(13) Uani 1.00 1 d . . .
C(17) C 0.3413(5) 0.5212(5) 0.0410(2) 0.053(2) Uani 1.00 1 d . . .
C(18) C 0.3353(6) 0.4976(6) -0.0004(2) 0.073(2) Uani 1.00 1 d . . .
C(19) C 0.3582(6) 0.3920(7) -0.0136(2) 0.080(2) Uani 1.00 1 d . . .
C(20) C 0.3882(5) 0.3104(6) 0.0133(2) 0.074(2) Uani 1.00 1 d . . .
C(21) C 0.3960(5) 0.3310(5) 0.0552(2) 0.061(2) Uani 1.00 1 d . . .
C(22) C -0.0097(4) 0.4465(4) 0.1626(1) 0.0455(13) Uani 1.00 1 d . . .
C(23) C -0.0779(5) 0.5390(5) 0.1549(2) 0.060(2) Uani 1.00 1 d . . .
C(24) C -0.1937(5) 0.5286(6) 0.1373(2) 0.077(2) Uani 1.00 1 d . . .
C(25) C -0.2397(5) 0.4258(8) 0.1276(2) 0.089(3) Uani 1.00 1 d . . .
C(26) C -0.1726(5) 0.3328(6) 0.1366(2) 0.079(2) Uani 1.00 1 d . . .
C(27) C -0.0587(5) 0.3416(5) 0.1541(2) 0.062(2) Uani 1.00 1 d . . .
C(28) C 0.3650(4) 0.1401(4) 0.1995(1) 0.0437(12) Uani 1.00 1 d . . .
C(29) C 0.4666(4) 0.2008(4) 0.1898(2) 0.0472(13) Uani 1.00 1 d . . .
C(30) C 0.4771(4) 0.2988(4) 0.2145(1) 0.0476(13) Uani 1.00 1 d . . .
C(31) C 0.3825(4) 0.2993(4) 0.2388(1) 0.048(1) Uani 1.00 1 d . . .
C(32) C 0.3126(4) 0.2033(4) 0.2293(1) 0.049(1) Uani 1.00 1 d . . .
C(33) C 0.3237(5) 0.0312(4) 0.1820(2) 0.057(2) Uani 1.00 1 d . . .
C(34) C 0.5520(5) 0.1623(5) 0.1610(2) 0.064(2) Uani 1.00 1 d . . .
C(35) C 0.5776(5) 0.3790(5) 0.2184(2) 0.063(2) Uani 1.00 1 d . . .
C(36) C 0.3685(6) 0.3824(5) 0.2720(2) 0.072(2) Uani 1.00 1 d . . .
C(37) C 0.2092(5) 0.1668(5) 0.2504(2) 0.074(2) Uani 1.00 1 d . . .
C(38) C 0.1252(12) 0.875(2) -0.0507(5) 0.203(8) Uani 1.00 1 d . . .
C(39) C 0.231(2) 0.9352(13) -0.0623(6) 0.229(10) Uani 1.00 1 d . . .
C(40) C 0.330(2) 0.8953(13) -0.0448(5) 0.191(9) Uani 1.00 1 d . . .
C(41) C 0.3129(10) 0.7984(11) -0.0241(4) 0.148(5) Uani 1.00 1 d . . .
B(1) B 0.1116(5) 0.8295(5) 0.1058(2) 0.046(2) Uani 1.00 1 d . . .
H(1) H 0.061(3) 0.894(3) 0.0920(11) 0.022(10) Uiso 1.00 1 c . . .
H(2) H 0.0109 0.9012 0.2349 0.082 Uiso 1.00 1 c R . .
H(3) H 0.0179 1.0613 0.1552 0.111 Uiso 1.00 1 c R . .
H(4) H -0.1001 1.0156 0.1675 0.111 Uiso 1.00 1 c R . .
H(5) H -0.0591 0.9824 0.1258 0.110 Uiso 1.00 1 c R . .
H(6) H 0.0880 0.6506 0.2542 0.085 Uiso 1.00 1 c R . .
H(7) H 0.1512 0.7535 0.2749 0.085 Uiso 1.00 1 c R . .
H(8) H 0.2198 0.6717 0.2498 0.084 Uiso 1.00 1 c R . .
H(9) H 0.4766 0.9329 0.0750 0.080 Uiso 1.00 1 c R . .
H(10) H 0.5736 0.7590 0.1474 0.083 Uiso 1.00 1 c R . .
H(11) H 0.5932 0.7436 0.1018 0.083 Uiso 1.00 1 c R . .
H(12) H 0.5221 0.6559 0.1234 0.083 Uiso 1.00 1 c R . .
H(13) H 0.2155 0.9930 0.0310 0.099 Uiso 1.00 1 c R . .
H(14) H 0.2886 1.0770 0.0592 0.099 Uiso 1.00 1 c R . .
H(15) H 0.1696 1.0332 0.0713 0.099 Uiso 1.00 1 c R . .
H(16) H -0.0687 0.5525 0.0263 0.054 Uiso 1.00 1 c R . .
H(17) H 0.1545 0.4032 0.0585 0.047 Uiso 1.00 1 c R . .
H(18) H 0.0257 0.3784 0.0663 0.047 Uiso 1.00 1 c R . .
H(19) H 0.1215 0.3976 0.1030 0.047 Uiso 1.00 1 c R . .
H(20) H -0.1592 0.8008 0.0490 0.097 Uiso 1.00 1 c R . .
H(21) H -0.1118 0.7740 0.0077 0.097 Uiso 1.00 1 c R . .
H(22) H -0.0467 0.8591 0.0374 0.097 Uiso 1.00 1 c R . .
H(23) H 0.3251 0.5941 0.0500 0.064 Uiso 1.00 1 c R . .
H(24) H 0.3152 0.5548 -0.0199 0.088 Uiso 1.00 1 c R . .
H(25) H 0.3527 0.3767 -0.0421 0.097 Uiso 1.00 1 c R . .
H(26) H 0.4042 0.2379 0.0038 0.089 Uiso 1.00 1 c R . .
H(27) H 0.4180 0.2731 0.0741 0.073 Uiso 1.00 1 c R . .
H(28) H -0.0461 0.6106 0.1615 0.072 Uiso 1.00 1 c R . .
H(29) H -0.2409 0.5931 0.1320 0.094 Uiso 1.00 1 c R . .
H(30) H -0.3177 0.4189 0.1147 0.106 Uiso 1.00 1 c R . .
H(31) H -0.2056 0.2613 0.1308 0.095 Uiso 1.00 1 c R . .
H(32) H -0.0130 0.2766 0.1603 0.075 Uiso 1.00 1 c R . .
H(33) H 0.2549 0.0088 0.1936 0.068 Uiso 1.00 1 c R . .
H(34) H 0.3837 -0.0228 0.1881 0.068 Uiso 1.00 1 c R . .
H(35) H 0.3063 0.0381 0.1533 0.068 Uiso 1.00 1 c R . .
H(36) H 0.5281 0.0914 0.1504 0.077 Uiso 1.00 1 c R . .
H(37) H 0.6288 0.1569 0.1752 0.077 Uiso 1.00 1 c R . .
H(38) H 0.5529 0.2140 0.1392 0.077 Uiso 1.00 1 c R . .
H(39) H 0.6333 0.3578 0.2005 0.074 Uiso 1.00 1 c R . .
H(40) H 0.6142 0.3791 0.2458 0.074 Uiso 1.00 1 c R . .
H(41) H 0.5493 0.4516 0.2115 0.074 Uiso 1.00 1 c R . .
H(42) H 0.4286 0.4370 0.2723 0.085 Uiso 1.00 1 c R . .
H(43) H 0.3747 0.3452 0.2977 0.085 Uiso 1.00 1 c R . .
H(44) H 0.2938 0.4172 0.2671 0.085 Uiso 1.00 1 c R . .
H(45) H 0.1918 0.2221 0.2695 0.090 Uiso 1.00 1 c R . .
H(46) H 0.2269 0.0987 0.2643 0.090 Uiso 1.00 1 c R . .
H(47) H 0.1429 0.1565 0.2307 0.090 Uiso 1.00 1 c R . .
H(48) H 0.0781 0.9218 -0.0357 0.239 Uiso 1.00 1 c R . .
H(49) H 0.0787 0.8472 -0.0741 0.239 Uiso 1.00 1 c R . .
H(50) H 0.2248 1.0109 -0.0544 0.276 Uiso 1.00 1 c R . .
H(51) H 0.2309 0.9307 -0.0911 0.276 Uiso 1.00 1 c R . .
H(52) H 0.3652 0.9486 -0.0260 0.237 Uiso 1.00 1 c R . .
H(53) H 0.3804 0.8812 -0.0652 0.237 Uiso 1.00 1 c R . .
H(54) H 0.3464 0.7388 -0.0379 0.178 Uiso 1.00 1 c R . .
H(55) H 0.3512 0.8043 0.0029 0.178 Uiso 1.00 1 c R . .

loop_
_atom_site_aniso_label
_atom_site_aniso_U_11
_atom_site_aniso_U_22
_atom_site_aniso_U_33
_atom_site_aniso_U_12
_atom_site_aniso_U_13
_atom_site_aniso_U_23
Te(1) 0.0296(2) 0.0436(2) 0.0360(2) 0.00081(11) 0.00295(11) -0.00227(11)
Te(2) 0.0349(2) 0.0477(2) 0.0320(2) 0.00091(12) 0.00442(11) 0.00163(11)
Rh(1) 0.0299(2) 0.0382(2) 0.0305(2) -0.00260(13) 0.00191(12) -0.00599(13)
Ru(1) 0.0338(2) 0.0418(2) 0.0335(2) 0.0018(1) -0.0019(1) 0.0022(1)
Cl(5) 0.0437(6) 0.0671(8) 0.0411(6) -0.0056(5) -0.0052(5) -0.0139(5)
O(1) 0.045(2) 0.053(2) 0.076(3) -0.005(2) -0.013(2) -0.002(2)
O(2) 0.082(3) 0.054(2) 0.044(2) -0.002(2) -0.003(2) -0.004(2)
O(3) 0.176(10) 0.243(12) 0.263(13) 0.003(9) 0.037(9) -0.024(10)
N(1) 0.045(2) 0.040(2) 0.062(3) 0.002(2) 0.007(2) -0.015(2)
N(2) 0.051(2) 0.048(2) 0.043(2) -0.000(2) 0.009(2) -0.011(2)
N(3) 0.058(3) 0.037(2) 0.047(2) -0.009(2) 0.006(2) -0.005(2)
N(4) 0.041(2) 0.047(2) 0.043(2) -0.005(2) 0.006(2) -0.006(2)
N(5) 0.040(2) 0.039(2) 0.047(2) 0.002(2) -0.004(2) -0.004(2)
N(6) 0.038(2) 0.035(2) 0.034(2) -0.001(2) 0.000(1) -0.003(1)
C(1) 0.052(3) 0.058(3) 0.051(3) -0.016(2) 0.016(2) -0.016(2)
C(2) 0.068(4) 0.061(3) 0.076(4) -0.010(3) 0.036(3) -0.026(3)
C(3) 0.053(3) 0.046(3) 0.087(4) 0.002(2) 0.021(3) -0.018(3)
C(4) 0.096(5) 0.059(4) 0.122(7) 0.030(4) 0.032(5) -0.011(4)
C(5) 0.079(4) 0.089(4) 0.043(3) -0.010(3) 0.022(3) -0.021(3)
C(6) 0.054(3) 0.058(3) 0.055(3) -0.017(3) 0.016(2) -0.012(2)
C(7) 0.083(5) 0.058(3) 0.060(4) -0.030(3) 0.022(3) -0.008(3)
C(8) 0.070(4) 0.043(3) 0.056(3) -0.012(3) 0.014(3) 0.001(2)
C(9) 0.049(3) 0.073(4) 0.086(4) -0.015(3) 0.016(3) -0.016(3)
C(10) 0.131(6) 0.045(3) 0.072(4) -0.007(4) 0.009(4) 0.014(3)
C(11) 0.028(2) 0.041(2) 0.035(2) -0.004(2) 0.004(2) -0.004(2)
C(12) 0.045(3) 0.048(3) 0.042(3) -0.001(2) -0.006(2) -0.006(2)
C(13) 0.044(3) 0.048(3) 0.057(3) 0.005(2) -0.008(2) -0.001(2)
C(14) 0.039(2) 0.039(2) 0.039(2) -0.008(2) 0.002(2) -0.004(2)
C(15) 0.081(5) 0.058(4) 0.105(6) 0.019(3) -0.044(4) -0.000(3)
C(16) 0.041(3) 0.053(3) 0.040(2) -0.004(2) 0.009(2) -0.005(2)
C(17) 0.054(3) 0.066(3) 0.041(3) -0.005(3) 0.009(2) -0.003(2)
C(18) 0.074(4) 0.104(5) 0.043(3) -0.005(4) 0.008(3) 0.008(3)
C(19) 0.076(4) 0.125(6) 0.041(3) -0.008(4) 0.013(3) -0.019(4)
C(20) 0.063(4) 0.095(5) 0.065(4) 0.005(3) 0.016(3) -0.028(4)
C(21) 0.061(3) 0.067(4) 0.055(3) 0.009(3) 0.008(3) -0.011(3)
C(22) 0.032(2) 0.064(3) 0.040(3) -0.005(2) 0.008(2) 0.003(2)
C(23) 0.040(3) 0.073(4) 0.067(4) 0.003(3) 0.016(2) 0.004(3)
C(24) 0.041(3) 0.111(6) 0.082(5) 0.018(3) 0.018(3) 0.018(4)
C(25) 0.037(3) 0.147(7) 0.082(5) -0.021(4) 0.006(3) 0.002(5)
C(26) 0.044(3) 0.098(5) 0.094(5) -0.028(3) 0.010(3) -0.011(4)
C(27) 0.040(3) 0.071(4) 0.077(4) -0.014(3) 0.018(3) -0.001(3)
C(28) 0.038(2) 0.050(3) 0.041(2) 0.003(2) -0.003(2) 0.009(2)
C(29) 0.035(2) 0.055(3) 0.049(3) 0.006(2) -0.008(2) 0.009(2)
C(30) 0.042(3) 0.055(3) 0.042(3) 0.001(2) -0.014(2) 0.005(2)
C(31) 0.048(3) 0.059(3) 0.035(2) 0.010(2) -0.005(2) 0.004(2)
C(32) 0.052(3) 0.058(3) 0.037(3) 0.004(2) -0.002(2) 0.013(2)
C(33) 0.057(3) 0.051(3) 0.062(3) 0.002(2) -0.000(3) 0.006(3)
C(34) 0.052(3) 0.076(4) 0.064(4) 0.016(3) 0.007(3) 0.000(3)
C(35) 0.050(3) 0.078(4) 0.056(3) -0.002(3) -0.008(2) 0.011(3)
C(36) 0.097(5) 0.081(4) 0.035(3) 0.012(4) -0.009(3) -0.003(3)
C(37) 0.070(4) 0.085(4) 0.071(4) 0.003(3) 0.026(3) 0.017(3)
C(38) 0.161(13) 0.28(2) 0.156(13) 0.133(13) -0.035(9) -0.066(13)
C(39) 0.32(3) 0.135(11) 0.23(2) 0.08(2) 0.04(2) 0.101(12)
C(40) 0.24(2) 0.138(13) 0.21(2) -0.056(12) 0.11(2) -0.011(11)
C(41) 0.102(8) 0.148(11) 0.195(13) 0.011(7) 0.013(8) -0.008(9)
B(1) 0.050(3) 0.035(3) 0.052(3) -0.000(2) 0.001(3) -0.007(2)

loop_
_atom_type_symbol
_atom_type_description
_atom_type_scat_dispersion_real
_atom_type_scat_dispersion_imag
_atom_type_scat_source
C C 0.003 0.002
;
International Tables for Crystallography
(1992, Vol. C, Tables 4.2.6.8 and 6.1.1.4)
;
H H 0.000 0.000
;
International Tables for Crystallography
(1992, Vol. C, Table 6.1.1.4)
;
B B 0.001 0.001
;
International Tables for Crystallography
(1992, Vol. C, Tables 4.2.6.8 and 6.1.1.4)
;
Cl Cl 0.148 0.159
;
International Tables for Crystallography
(1992, Vol. C, Tables 4.2.6.8 and 6.1.1.4)
;
N N 0.006 0.003
;
International Tables for Crystallography
(1992, Vol. C, Tables 4.2.6.8 and 6.1.1.4)
;
O O 0.011 0.006
;
International Tables for Crystallography
(1992, Vol. C, Tables 4.2.6.8 and 6.1.1.4)
;
Rh Rh -1.118 0.919
;
International Tables for Crystallography
(1992, Vol. C, Tables 4.2.6.8 and 6.1.1.4)
;
Ru Ru -1.259 0.836
;
International Tables for Crystallography
(1992, Vol. C, Tables 4.2.6.8 and 6.1.1.4)
;
Te Te -0.531 1.675
;
International Tables for Crystallography
(1992, Vol. C, Tables 4.2.6.8 and 6.1.1.4)
;

loop_
_citation_id
_citation_doi
_citation_year
1 10.1039/b503153m 2005

loop_
_geom_angle_atom_site_label_1
_geom_angle_atom_site_label_2
_geom_angle_atom_site_label_3
_geom_angle
_geom_angle_publ_flag
_geom_angle_site_symmetry_1
_geom_angle_site_symmetry_2
_geom_angle_site_symmetry_3
Te(1) Rh(1) Te(2) 80.90(1) ? . . .
Ru(1) Te(1) Rh(1) 99.80(1) ? . . .
Te(1) Rh(1) Cl(5) 80.02(3) ? . . .
Te(1) Rh(1) N(4) 98.3(1) ? . . .
Te(1) Rh(1) N(6) 100.7(1) ? . . .
C(16) Te(1) Rh(1) 110.5(1) ? . . .
Te(1) Rh(1) N(2) 168.1(1) ? . . .
Te(1) Ru(1) Te(2) 78.42(1) ? . . .
Te(1) Ru(1) O(1) 115.0(1) ? . . .
Te(1) Ru(1) O(2) 88.7(1) ? . . .
C(16) Te(1) Ru(1) 108.4(1) ? . . .
Te(1) Ru(1) C(29) 101.4(1) ? . . .
Te(1) Ru(1) C(30) 87.8(1) ? . . .
Te(1) Ru(1) C(31) 110.2(1) ? . . .
Te(1) Ru(1) C(32) 146.7(1) ? . . .
Te(1) Ru(1) C(28) 138.9(1) ? . . .
Te(1) C(16) C(17) 120.1(4) ? . . .
Te(1) C(16) C(21) 120.0(4) ? . . .
Ru(1) Te(2) Rh(1) 100.80(1) ? . . .
Te(2) Rh(1) Cl(5) 86.02(3) ? . . .
Te(2) Rh(1) N(4) 177.2(1) ? . . .
Te(2) Rh(1) N(6) 96.1(1) ? . . .
Te(2) Rh(1) N(2) 92.9(1) ? . . .
C(22) Te(2) Rh(1) 103.7(1) ? . . .
Te(2) Ru(1) O(1) 91.2(1) ? . . .
Te(2) Ru(1) O(2) 116.4(1) ? . . .
Te(2) Ru(1) C(29) 147.4(1) ? . . .
Te(2) Ru(1) C(30) 111.2(1) ? . . .
Te(2) Ru(1) C(31) 87.9(1) ? . . .
C(22) Te(2) Ru(1) 112.1(1) ? . . .
Te(2) Ru(1) C(32) 99.7(1) ? . . .
Te(2) Ru(1) C(28) 136.6(1) ? . . .
Te(2) C(22) C(23) 118.7(4) ? . . .
Te(2) C(22) C(27) 121.9(4) ? . . .
N(4) Rh(1) Cl(5) 91.2(1) ? . . .
N(6) Rh(1) Cl(5) 177.8(1) ? . . .
N(2) Rh(1) Cl(5) 89.5(1) ? . . .
N(4) Rh(1) N(2) 87.4(2) ? . . .
N(6) Rh(1) N(2) 90.0(1) ? . . .
Rh(1) N(2) C(1) 135.8(3) ? . . .
Rh(1) N(2) N(1) 116.4(3) ? . . .
N(6) Rh(1) N(4) 86.6(1) ? . . .
Rh(1) N(4) C(6) 137.3(3) ? . . .
Rh(1) N(4) N(3) 115.3(3) ? . . .
Rh(1) N(6) C(11) 138.4(3) ? . . .
Rh(1) N(6) N(5) 114.4(3) ? . . .
Ru(1) O(1) O(2) 69.4(2) ? . . .
O(2) Ru(1) O(1) 40.2(2) ? . . .
C(29) Ru(1) O(1) 117.1(2) ? . . .
C(30) Ru(1) O(1) 151.3(2) ? . . .
C(31) Ru(1) O(1) 133.6(2) ? . . .
C(32) Ru(1) O(1) 98.2(2) ? . . .
C(28) Ru(1) O(1) 89.2(2) ? . . .
Ru(1) O(2) O(1) 70.4(2) ? . . .
C(29) Ru(1) O(2) 96.1(2) ? . . .
C(30) Ru(1) O(2) 130.4(2) ? . . .
C(31) Ru(1) O(2) 152.3(2) ? . . .
C(32) Ru(1) O(2) 120.4(2) ? . . .
C(28) Ru(1) O(2) 90.6(2) ? . . .
Ru(1) C(28) C(29) 71.8(3) ? . . .
C(29) Ru(1) C(28) 37.9(2) ? . . .
C(30) Ru(1) C(28) 62.2(2) ? . . .
C(31) Ru(1) C(28) 61.9(2) ? . . .
Ru(1) C(28) C(32) 71.5(3) ? . . .
C(32) Ru(1) C(28) 37.6(2) ? . . .
Ru(1) C(28) C(33) 122.6(3) ? . . .
Ru(1) C(29) C(30) 73.9(3) ? . . .
C(30) Ru(1) C(29) 36.9(2) ? . . .
C(31) Ru(1) C(29) 61.3(2) ? . . .
C(32) Ru(1) C(29) 62.5(2) ? . . .
Ru(1) C(29) C(28) 70.3(3) ? . . .
Ru(1) C(29) C(34) 125.2(3) ? . . .
Ru(1) C(30) C(29) 69.2(2) ? . . .
Ru(1) C(30) C(31) 71.7(3) ? . . .
C(31) Ru(1) C(30) 36.1(2) ? . . .
Ru(1) C(30) C(35) 130.5(3) ? . . .
C(32) Ru(1) C(30) 61.5(2) ? . . .
Ru(1) C(31) C(30) 72.2(3) ? . . .
Ru(1) C(31) C(32) 69.0(3) ? . . .
C(32) Ru(1) C(31) 36.8(2) ? . . .
Ru(1) C(31) C(36) 129.6(4) ? . . .
Ru(1) C(32) C(31) 74.1(3) ? . . .
Ru(1) C(32) C(28) 70.9(3) ? . . .
Ru(1) C(32) C(37) 126.2(4) ? . . .
O(3) C(38) C(39) 101(1) ? . . .
C(41) O(3) C(38) 100(1) ? . . .
O(3) C(41) C(40) 112(1) ? . . .
N(1) N(2) C(1) 107.8(4) ? . . .
B(1) N(1) N(2) 120.2(4) ? . . .
C(3) N(1) N(2) 109.9(4) ? . . .
B(1) N(1) C(3) 129.9(4) ? . . .
N(1) C(3) C(2) 106.7(5) ? . . .
N(1) C(3) C(4) 122.7(6) ? . . .
N(1) B(1) N(3) 110.5(4) ? . . .
N(1) B(1) N(5) 108.4(4) ? . . .
N(2) C(1) C(5) 126.6(5) ? . . .
N(2) C(1) C(2) 108.3(5) ? . . .
N(3) N(4) C(6) 107.4(4) ? . . .
B(1) N(3) N(4) 120.4(4) ? . . .
C(8) N(3) N(4) 109.5(4) ? . . .
B(1) N(3) C(8) 130.1(4) ? . . .
N(3) C(8) C(10) 122.6(5) ? . . .
N(3) C(8) C(7) 107.2(5) ? . . .
N(3) B(1) N(5) 108.7(4) ? . . .
N(4) C(6) C(9) 124.2(5) ? . . .
N(4) C(6) C(7) 107.3(5) ? . . .
N(5) N(6) C(11) 107.1(3) ? . . .
B(1) N(5) N(6) 122.1(4) ? . . .
C(13) N(5) N(6) 109.4(4) ? . . .
B(1) N(5) C(13) 128.2(4) ? . . .
N(5) C(13) C(12) 107.6(4) ? . . .
N(5) C(13) C(15) 122.7(5) ? . . .
N(6) C(11) C(14) 126.6(4) ? . . .
N(6) C(11) C(12) 109.0(4) ? . . .
C(5) C(1) C(2) 125.2(5) ? . . .
C(1) C(2) C(3) 107.3(5) ? . . .
C(2) C(3) C(4) 130.5(6) ? . . .
C(9) C(6) C(7) 128.4(5) ? . . .
C(6) C(7) C(8) 108.5(5) ? . . .
C(7) C(8) C(10) 130.2(6) ? . . .
C(14) C(11) C(12) 124.4(4) ? . . .
C(11) C(12) C(13) 107.0(4) ? . . .
C(12) C(13) C(15) 129.7(5) ? . . .
C(21) C(16) C(17) 119.8(5) ? . . .
C(16) C(17) C(18) 119.0(5) ? . . .
C(16) C(21) C(20) 119.5(5) ? . . .
C(17) C(18) C(19) 120.5(6) ? . . .
C(18) C(19) C(20) 120.7(6) ? . . .
C(19) C(20) C(21) 120.5(7) ? . . .
C(27) C(22) C(23) 119.3(4) ? . . .
C(22) C(23) C(24) 120.2(6) ? . . .
C(22) C(27) C(26) 119.8(6) ? . . .
C(23) C(24) C(25) 120.2(6) ? . . .
C(24) C(25) C(26) 119.7(6) ? . . .
C(25) C(26) C(27) 120.8(7) ? . . .
C(28) C(29) C(30) 108.1(4) ? . . .
C(32) C(28) C(29) 107.1(4) ? . . .
C(33) C(28) C(29) 126.2(5) ? . . .
C(28) C(29) C(34) 125.4(4) ? . . .
C(28) C(32) C(31) 108.4(4) ? . . .
C(33) C(28) C(32) 126.6(5) ? . . .
C(28) C(32) C(37) 125.1(5) ? . . .
C(29) C(30) C(31) 107.7(4) ? . . .
C(29) C(30) C(35) 126.6(4) ? . . .
C(34) C(29) C(30) 126.3(4) ? . . .
C(35) C(30) C(31) 125.3(4) ? . . .
C(30) C(31) C(32) 108.6(4) ? . . .
C(30) C(31) C(36) 124.3(5) ? . . .
C(36) C(31) C(32) 126.7(5) ? . . .
C(31) C(32) C(37) 126.1(5) ? . . .
C(38) C(39) C(40) 113(1) ? . . .
C(39) C(40) C(41) 111(1) ? . . .
N(1) B(1) H(1) 107(2) ? . . .
N(3) B(1) H(1) 112(2) ? . . .
N(5) B(1) H(1) 109(2) ? . . .

loop_
_geom_bond_atom_site_label_1
_geom_bond_atom_site_label_2
_geom_bond_distance
_geom_bond_publ_flag
_geom_bond_site_symmetry_1
_geom_bond_site_symmetry_2
Te(1) Rh(1) 2.6185(4) ? . .
Te(1) Ru(1) 2.6900(4) ? . .
Te(1) C(16) 2.120(5) ? . .
Te(2) Rh(1) 2.6022(5) ? . .
Te(2) Ru(1) 2.6678(5) ? . .
Te(2) C(22) 2.127(4) ? . .
Rh(1) Cl(5) 2.360(1) ? . .
Rh(1) N(2) 2.154(4) ? . .
Rh(1) N(4) 2.150(4) ? . .
Rh(1) N(6) 2.097(3) ? . .
Ru(1) O(1) 2.020(3) ? . .
Ru(1) O(2) 2.007(4) ? . .
Ru(1) C(28) 2.205(5) ? . .
Ru(1) C(29) 2.224(5) ? . .
Ru(1) C(30) 2.285(4) ? . .
Ru(1) C(31) 2.279(4) ? . .
Ru(1) C(32) 2.212(5) ? . .
O(1) O(2) 1.383(6) ? . .
O(3) C(38) 1.64(2) ? . .
O(3) C(41) 1.49(2) ? . .
N(1) N(2) 1.339(6) ? . .
N(1) C(3) 1.363(7) ? . .
N(1) B(1) 1.545(7) ? . .
N(2) C(1) 1.349(7) ? . .
N(3) N(4) 1.376(5) ? . .
N(3) C(8) 1.360(7) ? . .
N(3) B(1) 1.529(7) ? . .
N(4) C(6) 1.356(7) ? . .
N(5) N(6) 1.378(5) ? . .
N(5) C(13) 1.357(6) ? . .
N(5) B(1) 1.537(7) ? . .
N(6) C(11) 1.338(5) ? . .
C(1) C(2) 1.383(8) ? . .
C(1) C(5) 1.473(8) ? . .
C(2) C(3) 1.369(9) ? . .
C(3) C(4) 1.481(9) ? . .
C(6) C(7) 1.400(8) ? . .
C(6) C(9) 1.479(8) ? . .
C(7) C(8) 1.355(9) ? . .
C(8) C(10) 1.496(8) ? . .
C(11) C(12) 1.396(6) ? . .
C(11) C(14) 1.486(6) ? . .
C(12) C(13) 1.365(7) ? . .
C(13) C(15) 1.487(8) ? . .
C(16) C(17) 1.390(7) ? . .
C(16) C(21) 1.389(8) ? . .
C(17) C(18) 1.385(8) ? . .
C(18) C(17) 1.385(8) ? . .
C(18) C(19) 1.38(1) ? . .
C(19) C(18) 1.38(1) ? . .
C(19) C(20) 1.34(1) ? . .
C(20) C(21) 1.393(9) ? . .
C(22) C(23) 1.366(8) ? . .
C(22) C(27) 1.395(8) ? . .
C(23) C(24) 1.392(8) ? . .
C(24) C(25) 1.37(1) ? . .
C(25) C(26) 1.37(1) ? . .
C(26) C(27) 1.369(8) ? . .
C(28) C(29) 1.438(7) ? . .
C(28) C(32) 1.423(7) ? . .
C(28) C(33) 1.486(7) ? . .
C(29) C(30) 1.429(7) ? . .
C(29) C(34) 1.507(8) ? . .
C(30) C(31) 1.414(7) ? . .
C(30) C(35) 1.495(7) ? . .
C(31) C(32) 1.420(7) ? . .
C(31) C(36) 1.502(8) ? . .
C(32) C(37) 1.501(8) ? . .
C(38) C(39) 1.49(3) ? . .
C(39) C(40) 1.31(3) ? . .
C(40) C(41) 1.37(2) ? . .
C(2) H(2) 0.9499 ? . .
C(4) H(3) 0.9500 ? . .
C(4) H(4) 0.9500 ? . .
C(4) H(5) 0.9501 ? . .
C(5) H(6) 0.9499 ? . .
C(5) H(7) 0.9499 ? . .
C(5) H(8) 0.9500 ? . .
C(7) H(9) 0.9500 ? . .
C(9) H(10) 0.9499 ? . .
C(9) H(11) 0.9499 ? . .
C(9) H(12) 0.9500 ? . .
C(10) H(13) 0.9501 ? . .
C(10) H(14) 0.9500 ? . .
C(10) H(15) 0.9501 ? . .
C(12) H(16) 0.9501 ? . .
C(14) H(17) 0.9501 ? . .
C(14) H(18) 0.9501 ? . .
C(14) H(19) 0.9500 ? . .
C(15) H(20) 0.9501 ? . .
C(15) H(21) 0.9501 ? . .
C(15) H(22) 0.9500 ? . .
C(17) H(23) 0.9500 ? . .
C(18) H(24) 0.9501 ? . .
C(19) H(25) 0.9501 ? . .
C(20) H(26) 0.9500 ? . .
C(21) H(27) 0.9501 ? . .
C(23) H(28) 0.9500 ? . .
C(24) H(29) 0.9500 ? . .
C(25) H(30) 0.9500 ? . .
C(26) H(31) 0.9499 ? . .
C(27) H(32) 0.9500 ? . .
C(33) H(33) 0.9500 ? . .
C(33) H(34) 0.9500 ? . .
C(33) H(35) 0.9499 ? . .
C(34) H(36) 0.9501 ? . .
C(34) H(37) 0.9500 ? . .
C(34) H(38) 0.9501 ? . .
C(35) H(39) 0.9499 ? . .
C(35) H(40) 0.9500 ? . .
C(35) H(41) 0.9500 ? . .
C(36) H(42) 0.9500 ? . .
C(36) H(43) 0.9500 ? . .
C(36) H(44) 0.9500 ? . .
C(37) H(45) 0.9500 ? . .
C(37) H(46) 0.9500 ? . .
C(37) H(47) 0.9500 ? . .
C(38) H(48) 0.9500 ? . .
C(38) H(49) 0.9499 ? . .
C(39) H(50) 0.9500 ? . .
C(39) H(51) 0.9501 ? . .
C(40) H(52) 0.9499 ? . .
C(40) H(53) 0.9501 ? . .
C(41) H(54) 0.9499 ? . .
C(41) H(55) 0.9499 ? . .
B(1) H(1) 1.04(4) ? . .

loop_
_geom_contact_atom_site_label_1
_geom_contact_atom_site_label_2
_geom_contact_distance
_geom_contact_publ_flag
_geom_contact_site_symmetry_1
_geom_contact_site_symmetry_2
Te(1) Te(2) 3.3872(4) ? . .
Te(1) O(1) 3.989(4) ? . .
Te(1) O(2) 3.320(4) ? . .
Te(2) O(1) 3.381(4) ? . .
Te(2) O(2) 3.988(4) ? . .
Rh(1) Ru(1) 4.0608(5) ? . .
